data_7720576
loop_
_publ_author_name
'de Vere-Tucker, Matthew'
'Squire, Imogen'
'Tritto, Michelangelo'
'Anandkar, Rohil'
'Syeda, Tayyibah'
'Uthayan, Divia'
'Aguila, Gabrielle'
'Silva de Moraes, Lygia'
'Bakewell, Clare'

_publ_section_title
;
 Amidines: a deeper look at the archetypal pro-ligand.
;
_journal_issue 12
_journal_name_full 'Dalton transactions (Cambridge, England : 2003)'
_journal_page_first 4977
_journal_page_last 4987
_journal_paper_doi 10.1039/d6dt00276e
_journal_volume 55
_journal_year 2026
_chemical_formula_moiety 'C35 H50 N2'
_chemical_formula_sum 'C35 H50 N2'
_chemical_formula_weight 498.77
_space_group_crystal_system monoclinic
_space_group_IT_number 14
_space_group_name_Hall '-P 2yn'
_space_group_name_H-M_alt 'P 1 21/n 1'
_atom_sites_solution_hydrogens geom
_atom_sites_solution_primary dual
_audit_creation_date 2026-01-29
_audit_creation_method
;
Olex2 1.5
(compiled 2025.07.13 svn.rb7424aed for OlexSys, GUI svn.r7314)
;
_audit_update_record
;
2026-01-30 deposited with the CCDC.	2026-03-03 downloaded from the CCDC.
;
_cell_angle_alpha 90
_cell_angle_beta 102.313(3)
_cell_angle_gamma 90
_cell_formula_units_Z 4
_cell_length_a 10.0630(3)
_cell_length_b 17.1840(5)
_cell_length_c 18.5068(5)
_cell_measurement_reflns_used 8198
_cell_measurement_temperature 293.15(10)
_cell_measurement_theta_max 75.4880
_cell_measurement_theta_min 3.5560
_cell_volume 3126.63(16)
_computing_cell_refinement 'CrysAlisPro 1.171.44.118a (Rigaku OD, 2025)'
_computing_data_collection 'CrysAlisPro system (CCD 44.122a 64-bit (release 14-09-2025))'
_computing_data_reduction 'CrysAlisPro 1.171.44.118a (Rigaku OD, 2025)'
_computing_molecular_graphics 'Olex2 1.5 (Dolomanov et al., 2009)'
_computing_publication_material 'Olex2 1.5 (Dolomanov et al., 2009)'
_computing_structure_refinement 'SHELXL 2019/3 (Sheldrick, 2015)'
_computing_structure_solution 'SHELXT 2018/2 (Sheldrick, 2018)'
_diffrn_ambient_environment air
_diffrn_ambient_temperature 293.15(10)
_diffrn_detector 'Hybrid Pixel Array Detector'
_diffrn_detector_area_resol_mean 10.0000
_diffrn_detector_type 'HyPix-Arc 100'
_diffrn_measured_fraction_theta_full 0.998
_diffrn_measured_fraction_theta_max 0.988
_diffrn_measurement_details
;
List of Runs (angles in degrees, time in seconds):

  # Type    Start    End  Width  t~exp~   \w     \q     \k     \f   Frames
#--------------------------------------------------------------------------
  1  \w     59.00 111.00   0.50    0.24    --   95.64-125.00 -60.00  104
  2  \w     23.00  48.00   0.50    0.24    --   95.64-125.00 -60.00   50
  3  \w     34.00  88.00   0.50    0.24    --  101.75 -88.00 -37.66  108
  4  \w     28.00 103.00   0.50    0.24    --   95.64 -95.00  30.00  150
  5  \w     33.00 107.00   0.50    0.24    --  101.75 -88.00  48.15  148
  6  \w     61.00  95.00   0.50    0.24    --  101.75 -86.00  80.43   68
  7  \w     55.00  81.00   0.50    0.24    --  101.75 -85.00  58.19   52
  8  \w     37.00  86.00   0.50    0.24    --  101.75 -84.00 157.19   98
  9  \w     38.00  76.00   0.50    0.24    --  101.75 -87.00 -60.91   76
 10  \w     59.00 109.00   0.50    0.24    --  101.75 -85.00 -99.63  100
 11  \w     37.00  67.00   0.50    0.24    --  101.75 -83.00-143.32   60
 12  \w     37.00  62.00   0.50    0.24    --  101.75 -85.00-167.22   50
 13  \w    -25.00  27.00   0.50    0.24    --   49.58 -19.00-120.00  104
 14  \w    -31.00  -4.00   0.50    0.24    --   24.00 129.00-109.36   54
 15  \w     54.00  99.00   0.50    0.24    --  101.75 -79.00 -31.47   90
 16  \w     33.00  66.00   0.50    0.24    --  101.75 -75.00-129.59   66
 17  \w     34.00 103.00   0.50    0.24    --  101.75 -76.00  89.39  138
 18  \w     40.00  66.00   0.50    0.24    --  101.75 -79.00 123.05   52
 19  \w     37.00 100.00   0.50    0.24    --  101.75 -75.00 167.83  126
 20  \w     22.00  74.00   0.50    0.24    --   95.64 -61.00  90.00  104
 21  \w     18.00  44.00   0.50    0.24    --   95.64 -45.00-150.00   52
 22  \w     26.00  51.00   0.50    0.24    --   56.00  78.00-141.35   50
 23  \w     42.00 127.00   0.50    0.24    --   49.58  32.00-174.00  170
 24  \w    107.00 165.00   0.50    0.24    --  101.75  12.00-124.28  116
 25  \w     89.00 172.00   0.50    0.24    --   95.64  32.00-174.00  166
 26  \w     47.00  73.00   0.50    0.24    --  101.75  12.00-124.28   52
 27  \w    120.00 157.00   0.50    0.24    --  101.75   8.00 109.48   74
 28  \w     37.00  76.00   0.50    0.24    --  101.75   8.00 109.48   78
 29  \w   -129.00 -41.00   0.50    0.24    --  -51.33 -32.00  26.00  176
 30  \w   -165.00 -77.00   0.50    0.24    --  -87.86 -32.00  26.00  176
 31  \w    -34.00  26.00   0.50    0.24    --  -51.33  32.00-174.00  120
;
_diffrn_measurement_device 'four-circle diffractometer'
_diffrn_measurement_device_type 'XtaLAB Synergy R, DW system, HyPix-Arc 100'
_diffrn_measurement_method '\w scans'
_diffrn_orient_matrix_type 'CrysAlisPro convention (1999,Acta A55,543-557)'
_diffrn_orient_matrix_UB_11 -0.1111154000
_diffrn_orient_matrix_UB_12 0.0576841000
_diffrn_orient_matrix_UB_13 0.0111066000
_diffrn_orient_matrix_UB_21 -0.1104132000
_diffrn_orient_matrix_UB_22 -0.0596359000
_diffrn_orient_matrix_UB_23 -0.0334306000
_diffrn_orient_matrix_UB_31 0.0052003000
_diffrn_orient_matrix_UB_32 -0.0339481000
_diffrn_orient_matrix_UB_33 0.0775818000
_diffrn_radiation_monochromator mirror
_diffrn_radiation_probe x-ray
_diffrn_radiation_type 'Cu K\a'
_diffrn_radiation_wavelength 1.54184
_diffrn_reflns_av_R_equivalents 0.0257
_diffrn_reflns_av_unetI/netI 0.0167
_diffrn_reflns_Laue_measured_fraction_full 0.998
_diffrn_reflns_Laue_measured_fraction_max 0.988
_diffrn_reflns_limit_h_max 12
_diffrn_reflns_limit_h_min -12
_diffrn_reflns_limit_k_max 21
_diffrn_reflns_limit_k_min -21
_diffrn_reflns_limit_l_max 23
_diffrn_reflns_limit_l_min -16
_diffrn_reflns_number 32652
_diffrn_reflns_point_group_measured_fraction_full 0.998
_diffrn_reflns_point_group_measured_fraction_max 0.988
_diffrn_reflns_theta_full 67.684
_diffrn_reflns_theta_max 76.196
_diffrn_reflns_theta_min 3.548
_diffrn_source 'Rotating-anode X-ray tube'
_diffrn_source_type 'Rigaku (Cu) X-ray Source'
_exptl_absorpt_coefficient_mu 0.451
_exptl_absorpt_correction_T_max 1.000
_exptl_absorpt_correction_T_min 0.314
_exptl_absorpt_correction_type gaussian
_exptl_absorpt_process_details
;
CrysAlisPro 1.171.44.118a (Rigaku Oxford Diffraction, 2025)
Numerical absorption correction based on gaussian integration over
a multifaceted crystal model
Empirical absorption correction using spherical harmonics,
implemented in SCALE3 ABSPACK scaling algorithm.
;
_exptl_crystal_colour 'clear colourless'
_exptl_crystal_colour_lustre clear
_exptl_crystal_colour_primary colourless
_exptl_crystal_density_diffrn 1.060
_exptl_crystal_description cube
_exptl_crystal_F_000 1096
_exptl_crystal_recrystallization_method 'Re-crystallisation from solvent: ethanol'
_exptl_crystal_size_max 0.43
_exptl_crystal_size_mid 0.33
_exptl_crystal_size_min 0.18
_refine_diff_density_max 0.324
_refine_diff_density_min -0.248
_refine_diff_density_rms 0.038
_refine_ls_extinction_method none
_refine_ls_goodness_of_fit_ref 1.027
_refine_ls_hydrogen_treatment constr
_refine_ls_matrix_type full
_refine_ls_number_parameters 425
_refine_ls_number_reflns 6467
_refine_ls_number_restraints 33
_refine_ls_restrained_S_all 1.029
_refine_ls_R_factor_all 0.0737
_refine_ls_R_factor_gt 0.0609
_refine_ls_shift/su_max 0.000
_refine_ls_shift/su_mean 0.000
_refine_ls_structure_factor_coef Fsqd
_refine_ls_weighting_details 'w=1/[\s^2^(Fo^2^)+(0.0735P)^2^+0.8131P] where P=(Fo^2^+2Fc^2^)/3'
_refine_ls_weighting_scheme calc
_refine_ls_wR_factor_gt 0.1604
_refine_ls_wR_factor_ref 0.1671
_reflns_Friedel_coverage 0.000
_reflns_number_gt 5416
_reflns_number_total 6467
_reflns_threshold_expression 'I > 2\s(I)'
_cod_data_source_file d6dt00276e3.cif
_cod_data_source_block dippAmAdH_14
_cod_depositor_comments 'Adding full bibliography for 7720566--7720581.cif.'
_cod_database_code 7720576
_shelx_shelxl_version_number 2019/3
_chemical_oxdiff_formula 'C35 H50 N2'
_chemical_oxdiff_usercomment 'Room Temperature'
_shelx_space_group_comment
;
The symmetry employed for this shelxl refinement is uniquely defined
by the following loop, which should always be used as a source of
symmetry information in preference to the above space-group names.
They are only intended as comments.
;
_cell_oxdiff_angle_alpha 90.008(3)
_cell_oxdiff_angle_beta 102.370(3)
_cell_oxdiff_angle_gamma 89.994(3)
_cell_oxdiff_length_a 10.0631(4)
_cell_oxdiff_length_b 17.1846(7)
_cell_oxdiff_length_c 18.5100(5)
_cell_oxdiff_measurement_reflns_used 8198
_cell_oxdiff_volume 3126.61(19)
_shelx_estimated_absorpt_t_max 0.923
_shelx_estimated_absorpt_t_min 0.830
_diffrn_oxdiff_digest_od_ed
;

;
_diffrn_oxdiff_measurement_exp_name exp_5_DVT405_fullexp.par
_olex2_refinement_description
;
1. Fixed Uiso
 At 1.2 times of:
  All C(H) groups, All C(H,H) groups, All N(H) groups
 At 1.5 times of:
  All C(H,H,H) groups
2. Restrained distances
 C2-C5 \\sim C2-C37
 with sigma of 0.02
 C2-C3 \\sim C2-C3A
 with sigma of 0.02
 C2-C4 \\sim C2-C36
 with sigma of 0.02
 C8-C7 \\sim C38-C42
 with sigma of 0.02
 C8-C5 \\sim C38-C37
 with sigma of 0.02
 C8-C9 \\sim C38-C39
 with sigma of 0.02
 C7-C6 \\sim C42-C6A
 with sigma of 0.02
 C11-C6 \\sim C41-C6A
 with sigma of 0.02
 C11-C10 \\sim C41-C40
 with sigma of 0.02
 C6-C3 \\sim C6A-C3A
 with sigma of 0.02
 C9-C10 \\sim C39-C40
 with sigma of 0.02
 C10-C4 \\sim C40-C36
 with sigma of 0.02
 C1-C5 \\sim C1-C37
 with sigma of 0.04
 C1-C3 \\sim C1-C3A
 with sigma of 0.04
 C1-C4 \\sim C1-C36
 with sigma of 0.04
 C2-C8 \\sim C2-C38
 with sigma of 0.04
 C2-C6 \\sim C2-C6A
 with sigma of 0.04
 C2-C10 \\sim C2-C40
 with sigma of 0.04
 C8-C6 \\sim C38-C6A
 with sigma of 0.04
 C8-C10 \\sim C38-C40
 with sigma of 0.04
 C7-C11 \\sim C42-C41
 with sigma of 0.04
 C7-C5 \\sim C42-C37
 with sigma of 0.04
 C7-C3 \\sim C42-C3A
 with sigma of 0.04
 C7-C9 \\sim C42-C39
 with sigma of 0.04
 C11-C3 \\sim C41-C3A
 with sigma of 0.04
 C11-C9 \\sim C41-C39
 with sigma of 0.04
 C11-C4 \\sim C41-C36
 with sigma of 0.04
 C5-C3 \\sim C37-C3A
 with sigma of 0.04
 C5-C9 \\sim C37-C39
 with sigma of 0.04
 C5-C4 \\sim C37-C36
 with sigma of 0.04
 C6-C10 \\sim C6A-C40
 with sigma of 0.04
 C3-C4 \\sim C3A-C36
 with sigma of 0.04
 C9-C4 \\sim C39-C36
 with sigma of 0.04
3. Others
 Sof(C3A)=Sof(H3AA)=Sof(H3AB)=Sof(C36)=Sof(H36A)=Sof(H36B)=Sof(C37)=Sof(H37A)=
 Sof(H37B)=Sof(C38)=Sof(H38)=Sof(C39)=Sof(H39A)=Sof(H39B)=Sof(C40)=Sof(H40)=
 Sof(C6A)=Sof(H6A)=Sof(C41)=Sof(H41A)=Sof(H41B)=Sof(C42)=Sof(H42A)=Sof(H42B)=1-
 FVAR(1)
 Sof(C8)=Sof(H8)=Sof(C7)=Sof(H7A)=Sof(H7B)=Sof(C11)=Sof(H11A)=Sof(H11B)=
 Sof(C5)=Sof(H5A)=Sof(H5B)=Sof(C6)=Sof(H6)=Sof(C3)=Sof(H3A)=Sof(H3B)=Sof(C9)=
 Sof(H9A)=Sof(H9B)=Sof(C10)=Sof(H10)=Sof(C4)=Sof(H4A)=Sof(H4B)=FVAR(1)
 Sof(H2)=1-FVAR(2)
 Sof(H1)=FVAR(2)
4.a Ternary CH refined with riding coordinates:
 C18(H18), C21(H21), C33(H33), C30(H30), C8(H8), C6(H6), C10(H10), C38(H38),
 C40(H40), C6A(H6A)
4.b Secondary CH2 refined with riding coordinates:
 C7(H7A,H7B), C11(H11A,H11B), C5(H5A,H5B), C3(H3A,H3B), C9(H9A,H9B), C4(H4A,
 H4B), C3A(H3AA,H3AB), C36(H36A,H36B), C37(H37A,H37B), C39(H39A,H39B), C41(H41A,
 H41B), C42(H42A,H42B)
4.c Aromatic/amide H refined with riding coordinates:
 N1(H1), N2(H2), C14(H14), C16(H16), C26(H26), C28(H28), C15(H15), C27(H27)
4.d Idealised Me refined as rotating group:
 C20(H20A,H20B,H20C), C32(H32A,H32B,H32C), C23(H23A,H23B,H23C), C35(H35A,H35B,
 H35C), C22(H22A,H22B,H22C), C19(H19A,H19B,H19C), C31(H31A,H31B,H31C), C34(H34A,
 H34B,H34C)
;
_olex2_submission_special_instructions 'No special instructions were received'
_oxdiff_exptl_absorpt_empirical_details
;
Empirical correction (ABSPACK) includes:
- Absorption correction using spherical harmonics
- Frame scaling
;
_oxdiff_exptl_absorpt_empirical_full_max 2.051
_oxdiff_exptl_absorpt_empirical_full_min 0.431

loop_
_space_group_symop_operation_xyz
'x, y, z'
'-x+1/2, y+1/2, -z+1/2'
'-x, -y, -z'
'x-1/2, -y-1/2, z-1/2'

loop_
_atom_site_label
_atom_site_type_symbol
_atom_site_fract_x
_atom_site_fract_y
_atom_site_fract_z
_atom_site_U_iso_or_equiv
_atom_site_adp_type
_atom_site_occupancy
_atom_site_site_symmetry_order
_atom_site_calc_flag
_atom_site_refinement_flags_posn
_atom_site_refinement_flags_adp
_atom_site_refinement_flags_occupancy
_atom_site_disorder_assembly
_atom_site_disorder_group
N1 N 0.54177(11) 0.31860(7) 0.51948(6) 0.0462(3) Uani 1 1 d . . . . .
H1 H 0.521287 0.356426 0.545524 0.055 Uiso 0.86(2) 1 calc R U P . .
N2 N 0.63717(13) 0.26001(8) 0.63099(6) 0.0553(3) Uani 1 1 d . . . . .
H2 H 0.686168 0.223510 0.654931 0.066 Uiso 0.14(2) 1 calc R U P . .
C1 C 0.61502(13) 0.26011(8) 0.55993(7) 0.0430(3) Uani 1 1 d D . . . .
C12 C 0.49327(14) 0.32767(8) 0.44110(7) 0.0452(3) Uani 1 1 d . . . . .
C2 C 0.67907(13) 0.19230(8) 0.52516(8) 0.0452(3) Uani 1 1 d D . . . .
C13 C 0.56911(16) 0.37220(9) 0.40084(8) 0.0550(4) Uani 1 1 d . . . . .
C24 C 0.58351(17) 0.31804(10) 0.67118(8) 0.0568(4) Uani 1 1 d . . . . .
C17 C 0.36915(15) 0.29388(9) 0.40680(9) 0.0560(4) Uani 1 1 d . . . . .
C25 C 0.65779(19) 0.38598(10) 0.69398(9) 0.0638(4) Uani 1 1 d . . . . .
C29 C 0.46124(18) 0.30235(12) 0.69401(8) 0.0681(5) Uani 1 1 d . . . . .
C18 C 0.69629(18) 0.41531(11) 0.43765(11) 0.0697(5) Uani 1 1 d . . . . .
H18 H 0.726615 0.394241 0.487659 0.084 Uiso 1 1 calc R U . . .
C21 C 0.28072(17) 0.25123(11) 0.44980(11) 0.0705(5) Uani 1 1 d . . . . .
H21 H 0.336077 0.238477 0.498637 0.085 Uiso 1 1 calc R U . . .
C14 C 0.5217(2) 0.37750(11) 0.32472(10) 0.0764(5) Uani 1 1 d . . . . .
H14 H 0.571404 0.405769 0.296708 0.092 Uiso 1 1 calc R U . . .
C33 C 0.7902(2) 0.40262(11) 0.67107(11) 0.0736(5) Uani 1 1 d . . . . .
H33 H 0.789777 0.371850 0.626434 0.088 Uiso 1 1 calc R U . . .
C16 C 0.3276(2) 0.30160(11) 0.33029(10) 0.0768(5) Uani 1 1 d . . . . .
H16 H 0.246459 0.278753 0.306148 0.092 Uiso 1 1 calc R U . . .
C26 C 0.6073(2) 0.43734(12) 0.74033(10) 0.0804(6) Uani 1 1 d . . . . .
H26 H 0.655639 0.482477 0.756352 0.096 Uiso 1 1 calc R U . . .
C28 C 0.4166(2) 0.35668(15) 0.73954(10) 0.0854(6) Uani 1 1 d . . . . .
H28 H 0.335488 0.347692 0.754638 0.102 Uiso 1 1 calc R U . . .
C30 C 0.3852(2) 0.22649(14) 0.67193(10) 0.0840(6) Uani 1 1 d . . . . .
H30 H 0.393926 0.214731 0.621331 0.101 Uiso 1 1 calc R U . . .
C15 C 0.4036(3) 0.34197(13) 0.29021(10) 0.0873(6) Uani 1 1 d . . . . .
H15 H 0.374863 0.345377 0.239102 0.105 Uiso 1 1 calc R U . . .
C27 C 0.4889(3) 0.42285(15) 0.76258(11) 0.0904(7) Uani 1 1 d . . . . .
H27 H 0.457376 0.457883 0.793376 0.108 Uiso 1 1 calc R U . . .
C8 C 0.7146(4) 0.1120(3) 0.4187(2) 0.0636(10) Uani 0.674(3) 1 d D . P A 1
H8 H 0.689675 0.106635 0.364767 0.076 Uiso 0.674(3) 1 calc R U P A 1
C7 C 0.8667(4) 0.1236(3) 0.4421(3) 0.0681(10) Uani 0.674(3) 1 d D . P A 1
H7A H 0.893352 0.170190 0.419189 0.082 Uiso 0.674(3) 1 calc R U P A 1
H7B H 0.913880 0.079570 0.426366 0.082 Uiso 0.674(3) 1 calc R U P A 1
C11 C 0.8629(7) 0.0585(4) 0.5614(3) 0.0998(19) Uani 0.674(3) 1 d D . P A 1
H11A H 0.887863 0.063054 0.614850 0.120 Uiso 0.674(3) 1 calc R U P A 1
H11B H 0.909892 0.013767 0.546842 0.120 Uiso 0.674(3) 1 calc R U P A 1
C5 C 0.6410(2) 0.18308(14) 0.44214(12) 0.0559(6) Uani 0.674(3) 1 d D . P A 1
H5A H 0.666424 0.229524 0.418541 0.067 Uiso 0.674(3) 1 calc R U P A 1
H5B H 0.543390 0.176264 0.426481 0.067 Uiso 0.674(3) 1 calc R U P A 1
C20 C 0.6643(3) 0.50107(14) 0.44452(17) 0.1094(8) Uani 1 1 d . . . . .
H20A H 0.631976 0.522723 0.396140 0.164 Uiso 1 1 calc R U . . .
H20B H 0.745065 0.528030 0.468767 0.164 Uiso 1 1 calc R U . . .
H20C H 0.595472 0.506645 0.473002 0.164 Uiso 1 1 calc R U . . .
C32 C 0.4515(3) 0.15891(16) 0.72078(14) 0.1129(9) Uani 1 1 d . . . . .
H32A H 0.445706 0.168480 0.771120 0.169 Uiso 1 1 calc R U . . .
H32B H 0.545329 0.154632 0.717793 0.169 Uiso 1 1 calc R U . . .
H32C H 0.405052 0.111338 0.704005 0.169 Uiso 1 1 calc R U . . .
C23 C 0.2227(3) 0.17553(13) 0.41257(19) 0.1145(9) Uani 1 1 d . . . . .
H23A H 0.149747 0.187254 0.371378 0.172 Uiso 1 1 calc R U . . .
H23B H 0.188905 0.143966 0.447522 0.172 Uiso 1 1 calc R U . . .
H23C H 0.292855 0.147832 0.395443 0.172 Uiso 1 1 calc R U . . .
C35 C 0.8071(3) 0.48729(15) 0.65082(18) 0.1188(9) Uani 1 1 d . . . . .
H35A H 0.725814 0.504845 0.617705 0.178 Uiso 1 1 calc R U . . .
H35B H 0.882802 0.491949 0.627145 0.178 Uiso 1 1 calc R U . . .
H35C H 0.823249 0.518520 0.694844 0.178 Uiso 1 1 calc R U . . .
C22 C 0.1643(3) 0.30208(15) 0.46054(19) 0.1183(10) Uani 1 1 d . . . . .
H22A H 0.199602 0.348055 0.487370 0.178 Uiso 1 1 calc R U . . .
H22B H 0.108881 0.273980 0.487896 0.178 Uiso 1 1 calc R U . . .
H22C H 0.110466 0.316567 0.413173 0.178 Uiso 1 1 calc R U . . .
C6 C 0.9048(3) 0.1313(2) 0.5261(2) 0.0770(10) Uani 0.674(3) 1 d D . P A 1
H6 H 1.003452 0.138054 0.541713 0.092 Uiso 0.674(3) 1 calc R U P A 1
C3 C 0.8333(2) 0.20251(16) 0.55008(13) 0.0588(6) Uani 0.674(3) 1 d D . P A 1
H3A H 0.861798 0.249156 0.528043 0.071 Uiso 0.674(3) 1 calc R U P A 1
H3B H 0.857867 0.208013 0.603433 0.071 Uiso 0.674(3) 1 calc R U P A 1
C9 C 0.6715(5) 0.0390(3) 0.4541(4) 0.0939(16) Uani 0.674(3) 1 d D . P A 1
H9A H 0.573892 0.031912 0.438565 0.113 Uiso 0.674(3) 1 calc R U P A 1
H9B H 0.715922 -0.006183 0.438506 0.113 Uiso 0.674(3) 1 calc R U P A 1
C19 C 0.8126(3) 0.4063(2) 0.3973(2) 0.1332(11) Uani 1 1 d . . . . .
H19A H 0.827317 0.352110 0.389350 0.200 Uiso 1 1 calc R U . . .
H19B H 0.893887 0.428631 0.426676 0.200 Uiso 1 1 calc R U . . .
H19C H 0.789798 0.432639 0.350544 0.200 Uiso 1 1 calc R U . . .
C31 C 0.2333(3) 0.2306(2) 0.67093(19) 0.1422(13) Uani 1 1 d . . . . .
H31A H 0.189859 0.183745 0.649489 0.213 Uiso 1 1 calc R U . . .
H31B H 0.194215 0.274539 0.642073 0.213 Uiso 1 1 calc R U . . .
H31C H 0.220302 0.235937 0.720587 0.213 Uiso 1 1 calc R U . . .
C10 C 0.7104(5) 0.0470(2) 0.5372(3) 0.0954(13) Uani 0.674(3) 1 d D . P A 1
H10 H 0.683992 -0.000336 0.560206 0.115 Uiso 0.674(3) 1 calc R U P A 1
C34 C 0.9114(3) 0.3762(2) 0.72842(19) 0.1416(13) Uani 1 1 d . . . . .
H34A H 0.912257 0.402660 0.774212 0.212 Uiso 1 1 calc R U . . .
H34B H 0.993297 0.388025 0.711934 0.212 Uiso 1 1 calc R U . . .
H34C H 0.905762 0.321085 0.735692 0.212 Uiso 1 1 calc R U . . .
C4 C 0.6368(3) 0.11716(13) 0.56175(18) 0.0736(8) Uani 0.674(3) 1 d D . P A 1
H4A H 0.660643 0.122074 0.615172 0.088 Uiso 0.674(3) 1 calc R U P A 1
H4B H 0.539128 0.109854 0.547035 0.088 Uiso 0.674(3) 1 calc R U P A 1
C3A C 0.7709(6) 0.1405(3) 0.5817(3) 0.0666(15) Uani 0.326(3) 1 d D . P A 2
H3AA H 0.719063 0.120213 0.616119 0.080 Uiso 0.326(3) 1 calc R U P A 2
H3AB H 0.844832 0.171525 0.609621 0.080 Uiso 0.326(3) 1 calc R U P A 2
C36 C 0.5709(4) 0.1395(3) 0.4747(3) 0.0532(11) Uani 0.326(3) 1 d D . P A 2
H36A H 0.510145 0.118132 0.503836 0.064 Uiso 0.326(3) 1 calc R U P A 2
H36B H 0.517019 0.171013 0.435684 0.064 Uiso 0.326(3) 1 calc R U P A 2
C37 C 0.7746(4) 0.2217(3) 0.4710(2) 0.0507(11) Uani 0.326(3) 1 d D . P A 2
H37A H 0.721183 0.253532 0.432112 0.061 Uiso 0.326(3) 1 calc R U P A 2
H37B H 0.847058 0.253752 0.498769 0.061 Uiso 0.326(3) 1 calc R U P A 2
C38 C 0.8375(8) 0.1530(4) 0.4356(5) 0.0582(17) Uani 0.326(3) 1 d D . P A 2
H38 H 0.894998 0.173429 0.403383 0.070 Uiso 0.326(3) 1 calc R U P A 2
C39 C 0.7241(9) 0.1051(6) 0.3904(4) 0.0627(19) Uani 0.326(3) 1 d D . P A 2
H39A H 0.668882 0.137435 0.352615 0.075 Uiso 0.326(3) 1 calc R U P A 2
H39B H 0.762266 0.063308 0.365919 0.075 Uiso 0.326(3) 1 calc R U P A 2
C40 C 0.6371(7) 0.0714(4) 0.4392(4) 0.0626(17) Uani 0.326(3) 1 d D . P A 2
H40 H 0.565364 0.039330 0.409323 0.075 Uiso 0.326(3) 1 calc R U P A 2
C6A C 0.8303(11) 0.0722(6) 0.5454(6) 0.075(3) Uani 0.326(3) 1 d D . P A 2
H6A H 0.885129 0.039976 0.584335 0.090 Uiso 0.326(3) 1 calc R U P A 2
C41 C 0.7216(8) 0.0222(4) 0.4990(6) 0.077(2) Uani 0.326(3) 1 d D . P A 2
H41A H 0.763220 -0.020097 0.477067 0.092 Uiso 0.326(3) 1 calc R U P A 2
H41B H 0.664365 -0.000068 0.529755 0.092 Uiso 0.326(3) 1 calc R U P A 2
C42 C 0.9232(7) 0.1052(4) 0.4967(5) 0.0707(17) Uani 0.326(3) 1 d D . P A 2
H42A H 0.993519 0.137413 0.526182 0.085 Uiso 0.326(3) 1 calc R U P A 2
H42B H 0.966651 0.062960 0.475717 0.085 Uiso 0.326(3) 1 calc R U P A 2

loop_
_atom_site_aniso_label
_atom_site_aniso_U_11
_atom_site_aniso_U_22
_atom_site_aniso_U_33
_atom_site_aniso_U_23
_atom_site_aniso_U_13
_atom_site_aniso_U_12
N1 0.0513(6) 0.0465(6) 0.0393(6) -0.0019(5) 0.0061(5) 0.0074(5)
N2 0.0660(8) 0.0567(7) 0.0416(6) 0.0038(5) 0.0081(5) 0.0072(6)
C1 0.0411(6) 0.0446(7) 0.0423(7) 0.0025(5) 0.0068(5) -0.0022(5)
C12 0.0505(7) 0.0428(7) 0.0403(7) -0.0007(5) 0.0053(5) 0.0083(5)
C2 0.0438(7) 0.0426(7) 0.0488(7) 0.0038(6) 0.0089(5) 0.0032(5)
C13 0.0639(9) 0.0503(8) 0.0526(8) 0.0047(6) 0.0166(7) 0.0108(7)
C24 0.0681(9) 0.0654(9) 0.0355(7) 0.0030(6) 0.0078(6) 0.0102(7)
C17 0.0564(8) 0.0496(8) 0.0554(8) -0.0004(6) -0.0028(6) 0.0060(6)
C25 0.0821(11) 0.0625(10) 0.0454(8) -0.0006(7) 0.0105(7) 0.0079(8)
C29 0.0702(10) 0.0927(13) 0.0410(8) 0.0049(8) 0.0109(7) 0.0058(9)
C18 0.0636(10) 0.0679(10) 0.0800(12) 0.0139(9) 0.0211(8) -0.0033(8)
C21 0.0532(9) 0.0719(11) 0.0796(12) 0.0043(9) -0.0012(8) -0.0087(8)
C14 0.1093(15) 0.0708(11) 0.0532(9) 0.0126(8) 0.0261(10) 0.0148(10)
C33 0.0853(12) 0.0659(11) 0.0683(11) -0.0057(9) 0.0139(9) -0.0064(9)
C16 0.0873(12) 0.0680(11) 0.0591(10) -0.0055(9) -0.0199(9) 0.0070(9)
C26 0.1139(16) 0.0724(12) 0.0545(10) -0.0074(9) 0.0172(10) 0.0101(11)
C28 0.0875(13) 0.1209(18) 0.0535(10) 0.0039(11) 0.0281(9) 0.0181(13)
C30 0.0729(11) 0.1209(17) 0.0572(10) 0.0005(11) 0.0117(8) -0.0164(11)
C15 0.1305(18) 0.0798(13) 0.0422(9) 0.0036(9) -0.0029(10) 0.0128(13)
C27 0.1216(18) 0.0975(16) 0.0578(11) -0.0063(11) 0.0319(11) 0.0265(14)
C8 0.0671(19) 0.0624(18) 0.060(2) -0.0168(19) 0.0114(18) 0.0143(14)
C7 0.062(2) 0.077(3) 0.071(2) -0.003(2) 0.0257(18) 0.0163(18)
C11 0.124(4) 0.094(3) 0.086(3) 0.029(2) 0.033(3) 0.075(3)
C5 0.0531(12) 0.0559(13) 0.0550(13) -0.0116(10) 0.0031(9) 0.0124(10)
C20 0.1147(19) 0.0722(14) 0.133(2) -0.0166(14) 0.0070(16) -0.0125(13)
C32 0.123(2) 0.115(2) 0.0944(17) 0.0265(15) 0.0088(14) -0.0391(16)
C23 0.0885(15) 0.0672(13) 0.196(3) -0.0194(16) 0.0480(17) -0.0144(11)
C35 0.138(2) 0.0862(16) 0.140(2) 0.0208(16) 0.0473(19) -0.0089(16)
C22 0.127(2) 0.0816(15) 0.170(3) -0.0223(16) 0.083(2) -0.0023(14)
C6 0.0510(15) 0.108(3) 0.070(2) -0.0073(19) 0.0090(13) 0.0252(16)
C3 0.0439(11) 0.0774(16) 0.0533(12) -0.0050(11) 0.0063(9) 0.0053(10)
C9 0.098(4) 0.051(3) 0.142(5) -0.024(3) 0.047(3) 0.002(2)
C19 0.0896(17) 0.151(3) 0.177(3) 0.007(2) 0.0698(19) -0.0083(18)
C31 0.0785(16) 0.217(4) 0.130(2) -0.019(2) 0.0197(15) -0.032(2)
C10 0.138(4) 0.0446(17) 0.123(3) 0.0131(18) 0.073(3) 0.0167(19)
C34 0.0847(16) 0.179(3) 0.155(3) 0.070(2) 0.0105(17) 0.0046(18)
C4 0.0911(19) 0.0441(12) 0.100(2) 0.0070(13) 0.0524(16) 0.0053(12)
C3A 0.075(3) 0.070(3) 0.055(3) 0.017(2) 0.014(2) 0.022(3)
C36 0.049(2) 0.046(2) 0.067(3) -0.004(2) 0.018(2) -0.0027(18)
C37 0.047(2) 0.050(2) 0.056(2) 0.001(2) 0.0135(18) 0.0002(18)
C38 0.054(4) 0.059(4) 0.066(4) 0.003(3) 0.024(3) 0.010(3)
C39 0.069(4) 0.062(4) 0.059(4) -0.014(4) 0.019(4) 0.013(3)
C40 0.061(4) 0.049(4) 0.079(4) -0.009(3) 0.017(3) 0.001(3)
C6A 0.083(6) 0.070(5) 0.070(5) 0.027(4) 0.012(4) 0.048(4)
C41 0.086(5) 0.047(4) 0.101(6) 0.006(4) 0.029(4) 0.010(3)
C42 0.060(3) 0.075(4) 0.078(5) 0.010(4) 0.014(3) 0.015(3)

loop_
_atom_type_symbol
_atom_type_description
_atom_type_scat_dispersion_real
_atom_type_scat_dispersion_imag
_atom_type_scat_source
C C 0.0181 0.0091 'International Tables Vol C Tables 4.2.6.8 and 6.1.1.4'
H H 0.0000 0.0000 'International Tables Vol C Tables 4.2.6.8 and 6.1.1.4'
N N 0.0311 0.0180 'International Tables Vol C Tables 4.2.6.8 and 6.1.1.4'

loop_
_exptl_crystal_face_index_h
_exptl_crystal_face_index_k
_exptl_crystal_face_index_l
_exptl_crystal_face_perp_dist
-1 0 12 0.1786
1 11 -2 0.1614
1 -2 -12 0.1330
-1 -11 1 0.1164
-1 4 -10 0.1785
-6 0 6 0.1017
1 -4 10 0.1907
6 0 -6 0.0828

loop_
_geom_angle_atom_site_label_1
_geom_angle_atom_site_label_2
_geom_angle_atom_site_label_3
_geom_angle
_geom_angle_site_symmetry_1
_geom_angle_site_symmetry_3
_geom_angle_publ_flag
C1 N1 H1 114.4 . . ?
C1 N1 C12 131.16(11) . . ?
C12 N1 H1 114.4 . . ?
C1 N2 H2 118.9 . . ?
C1 N2 C24 122.21(12) . . ?
C24 N2 H2 118.9 . . ?
N1 C1 C2 123.49(11) . . ?
N2 C1 N1 121.01(12) . . ?
N2 C1 C2 115.47(12) . . ?
C13 C12 N1 119.31(12) . . ?
C17 C12 N1 119.38(13) . . ?
C17 C12 C13 121.28(13) . . ?
C1 C2 C4 105.56(13) . . ?
C1 C2 C36 112.91(18) . . ?
C1 C2 C37 112.47(18) . . ?
C5 C2 C1 117.85(12) . . ?
C5 C2 C3 109.82(15) . . ?
C5 C2 C4 108.75(18) . . ?
C3 C2 C1 105.99(13) . . ?
C3 C2 C4 108.49(18) . . ?
C3A C2 C1 113.7(2) . . ?
C3A C2 C36 108.3(3) . . ?
C3A C2 C37 104.8(3) . . ?
C36 C2 C37 103.9(2) . . ?
C12 C13 C18 122.22(14) . . ?
C14 C13 C12 117.80(16) . . ?
C14 C13 C18 119.96(16) . . ?
C25 C24 N2 120.36(15) . . ?
C25 C24 C29 120.83(15) . . ?
C29 C24 N2 118.49(16) . . ?
C12 C17 C21 122.20(14) . . ?
C16 C17 C12 117.77(16) . . ?
C16 C17 C21 120.02(15) . . ?
C24 C25 C33 121.27(15) . . ?
C26 C25 C24 118.00(18) . . ?
C26 C25 C33 120.70(18) . . ?
C24 C29 C30 120.26(16) . . ?
C28 C29 C24 117.87(19) . . ?
C28 C29 C30 121.81(18) . . ?
C13 C18 H18 107.9 . . ?
C13 C18 C20 109.82(16) . . ?
C13 C18 C19 113.27(19) . . ?
C20 C18 H18 107.9 . . ?
C20 C18 C19 109.7(2) . . ?
C19 C18 H18 107.9 . . ?
C17 C21 H21 108.2 . . ?
C17 C21 C23 112.85(18) . . ?
C17 C21 C22 110.55(17) . . ?
C23 C21 H21 108.2 . . ?
C22 C21 H21 108.2 . . ?
C22 C21 C23 108.63(18) . . ?
C13 C14 H14 119.3 . . ?
C15 C14 C13 121.32(18) . . ?
C15 C14 H14 119.3 . . ?
C25 C33 H33 106.8 . . ?
C25 C33 C35 113.69(19) . . ?
C35 C33 H33 106.8 . . ?
C34 C33 C25 112.06(18) . . ?
C34 C33 H33 106.8 . . ?
C34 C33 C35 110.2(2) . . ?
C17 C16 H16 119.3 . . ?
C15 C16 C17 121.30(18) . . ?
C15 C16 H16 119.3 . . ?
C25 C26 H26 119.2 . . ?
C27 C26 C25 121.7(2) . . ?
C27 C26 H26 119.2 . . ?
C29 C28 H28 119.1 . . ?
C27 C28 C29 121.7(2) . . ?
C27 C28 H28 119.1 . . ?
C29 C30 H30 106.9 . . ?
C29 C30 C32 111.07(16) . . ?
C29 C30 C31 114.1(2) . . ?
C32 C30 H30 106.9 . . ?
C31 C30 H30 106.9 . . ?
C31 C30 C32 110.5(2) . . ?
C14 C15 H15 119.8 . . ?
C16 C15 C14 120.38(17) . . ?
C16 C15 H15 119.8 . . ?
C26 C27 C28 119.90(19) . . ?
C26 C27 H27 120.1 . . ?
C28 C27 H27 120.1 . . ?
C7 C8 H8 109.1 . . ?
C7 C8 C5 109.4(3) . . ?
C7 C8 C9 110.5(4) . . ?
C5 C8 H8 109.1 . . ?
C9 C8 H8 109.1 . . ?
C9 C8 C5 109.6(3) . . ?
C8 C7 H7A 109.9 . . ?
C8 C7 H7B 109.9 . . ?
C8 C7 C6 108.8(3) . . ?
H7A C7 H7B 108.3 . . ?
C6 C7 H7A 109.9 . . ?
C6 C7 H7B 109.9 . . ?
H11A C11 H11B 108.2 . . ?
C6 C11 H11A 109.7 . . ?
C6 C11 H11B 109.7 . . ?
C6 C11 C10 109.7(3) . . ?
C10 C11 H11A 109.7 . . ?
C10 C11 H11B 109.7 . . ?
C2 C5 C8 109.7(2) . . ?
C2 C5 H5A 109.7 . . ?
C2 C5 H5B 109.7 . . ?
C8 C5 H5A 109.7 . . ?
C8 C5 H5B 109.7 . . ?
H5A C5 H5B 108.2 . . ?
C18 C20 H20A 109.5 . . ?
C18 C20 H20B 109.5 . . ?
C18 C20 H20C 109.5 . . ?
H20A C20 H20B 109.5 . . ?
H20A C20 H20C 109.5 . . ?
H20B C20 H20C 109.5 . . ?
C30 C32 H32A 109.5 . . ?
C30 C32 H32B 109.5 . . ?
C30 C32 H32C 109.5 . . ?
H32A C32 H32B 109.5 . . ?
H32A C32 H32C 109.5 . . ?
H32B C32 H32C 109.5 . . ?
C21 C23 H23A 109.5 . . ?
C21 C23 H23B 109.5 . . ?
C21 C23 H23C 109.5 . . ?
H23A C23 H23B 109.5 . . ?
H23A C23 H23C 109.5 . . ?
H23B C23 H23C 109.5 . . ?
C33 C35 H35A 109.5 . . ?
C33 C35 H35B 109.5 . . ?
C33 C35 H35C 109.5 . . ?
H35A C35 H35B 109.5 . . ?
H35A C35 H35C 109.5 . . ?
H35B C35 H35C 109.5 . . ?
C21 C22 H22A 109.5 . . ?
C21 C22 H22B 109.5 . . ?
C21 C22 H22C 109.5 . . ?
H22A C22 H22B 109.5 . . ?
H22A C22 H22C 109.5 . . ?
H22B C22 H22C 109.5 . . ?
C7 C6 H6 109.2 . . ?
C7 C6 C3 109.5(3) . . ?
C11 C6 C7 109.6(4) . . ?
C11 C6 H6 109.2 . . ?
C11 C6 C3 110.1(3) . . ?
C3 C6 H6 109.2 . . ?
C2 C3 H3A 109.8 . . ?
C2 C3 H3B 109.8 . . ?
C6 C3 C2 109.2(2) . . ?
C6 C3 H3A 109.8 . . ?
C6 C3 H3B 109.8 . . ?
H3A C3 H3B 108.3 . . ?
C8 C9 H9A 109.9 . . ?
C8 C9 H9B 109.9 . . ?
H9A C9 H9B 108.3 . . ?
C10 C9 C8 109.1(3) . . ?
C10 C9 H9A 109.9 . . ?
C10 C9 H9B 109.9 . . ?
C18 C19 H19A 109.5 . . ?
C18 C19 H19B 109.5 . . ?
C18 C19 H19C 109.5 . . ?
H19A C19 H19B 109.5 . . ?
H19A C19 H19C 109.5 . . ?
H19B C19 H19C 109.5 . . ?
C30 C31 H31A 109.5 . . ?
C30 C31 H31B 109.5 . . ?
C30 C31 H31C 109.5 . . ?
H31A C31 H31B 109.5 . . ?
H31A C31 H31C 109.5 . . ?
H31B C31 H31C 109.5 . . ?
C11 C10 H10 109.3 . . ?
C11 C10 C4 109.4(4) . . ?
C9 C10 C11 109.8(4) . . ?
C9 C10 H10 109.3 . . ?
C9 C10 C4 109.6(3) . . ?
C4 C10 H10 109.3 . . ?
C33 C34 H34A 109.5 . . ?
C33 C34 H34B 109.5 . . ?
C33 C34 H34C 109.5 . . ?
H34A C34 H34B 109.5 . . ?
H34A C34 H34C 109.5 . . ?
H34B C34 H34C 109.5 . . ?
C2 C4 H4A 109.8 . . ?
C2 C4 H4B 109.8 . . ?
C10 C4 C2 109.2(2) . . ?
C10 C4 H4A 109.8 . . ?
C10 C4 H4B 109.8 . . ?
H4A C4 H4B 108.3 . . ?
C2 C3A H3AA 109.1 . . ?
C2 C3A H3AB 109.1 . . ?
C2 C3A C6A 112.4(4) . . ?
H3AA C3A H3AB 107.9 . . ?
C6A C3A H3AA 109.1 . . ?
C6A C3A H3AB 109.1 . . ?
C2 C36 H36A 109.1 . . ?
C2 C36 H36B 109.1 . . ?
H36A C36 H36B 107.8 . . ?
C40 C36 C2 112.4(4) . . ?
C40 C36 H36A 109.1 . . ?
C40 C36 H36B 109.1 . . ?
C2 C37 H37A 109.2 . . ?
C2 C37 H37B 109.2 . . ?
H37A C37 H37B 107.9 . . ?
C38 C37 C2 112.1(4) . . ?
C38 C37 H37A 109.2 . . ?
C38 C37 H37B 109.2 . . ?
C37 C38 H38 109.4 . . ?
C39 C38 C37 108.8(6) . . ?
C39 C38 H38 109.4 . . ?
C39 C38 C42 111.2(7) . . ?
C42 C38 C37 108.5(6) . . ?
C42 C38 H38 109.4 . . ?
C38 C39 H39A 109.6 . . ?
C38 C39 H39B 109.6 . . ?
H39A C39 H39B 108.1 . . ?
C40 C39 C38 110.2(6) . . ?
C40 C39 H39A 109.6 . . ?
C40 C39 H39B 109.6 . . ?
C36 C40 H40 109.3 . . ?
C39 C40 C36 108.7(6) . . ?
C39 C40 H40 109.3 . . ?
C39 C40 C41 110.4(7) . . ?
C41 C40 C36 109.7(6) . . ?
C41 C40 H40 109.3 . . ?
C3A C6A H6A 108.8 . . ?
C3A C6A C42 108.5(8) . . ?
C41 C6A C3A 112.5(7) . . ?
C41 C6A H6A 108.8 . . ?
C41 C6A C42 109.5(8) . . ?
C42 C6A H6A 108.8 . . ?
C40 C41 C6A 109.0(6) . . ?
C40 C41 H41A 109.9 . . ?
C40 C41 H41B 109.9 . . ?
C6A C41 H41A 109.9 . . ?
C6A C41 H41B 109.9 . . ?
H41A C41 H41B 108.3 . . ?
C38 C42 C6A 108.5(6) . . ?
C38 C42 H42A 110.0 . . ?
C38 C42 H42B 110.0 . . ?
C6A C42 H42A 110.0 . . ?
C6A C42 H42B 110.0 . . ?
H42A C42 H42B 108.4 . . ?

loop_
_geom_bond_atom_site_label_1
_geom_bond_atom_site_label_2
_geom_bond_distance
_geom_bond_site_symmetry_2
_geom_bond_publ_flag
N1 H1 0.8600 . ?
N1 C1 1.3706(17) . ?
N1 C12 1.4369(16) . ?
N2 H2 0.8600 . ?
N2 C1 1.2861(17) . ?
N2 C24 1.4180(19) . ?
C1 C2 1.5376(18) . ?
C12 C13 1.402(2) . ?
C12 C17 1.401(2) . ?
C2 C5 1.511(3) . ?
C2 C3 1.532(2) . ?
C2 C4 1.559(3) . ?
C2 C3A 1.527(5) . ?
C2 C36 1.565(4) . ?
C2 C37 1.611(4) . ?
C13 C18 1.510(2) . ?
C13 C14 1.391(2) . ?
C24 C25 1.402(2) . ?
C24 C29 1.410(2) . ?
C17 C21 1.505(2) . ?
C17 C16 1.394(2) . ?
C25 C33 1.509(3) . ?
C25 C26 1.400(2) . ?
C29 C28 1.395(3) . ?
C29 C30 1.522(3) . ?
C18 H18 0.9800 . ?
C18 C20 1.520(3) . ?
C18 C19 1.524(3) . ?
C21 H21 0.9800 . ?
C21 C23 1.529(3) . ?
C21 C22 1.508(3) . ?
C14 H14 0.9300 . ?
C14 C15 1.368(3) . ?
C33 H33 0.9800 . ?
C33 C35 1.521(3) . ?
C33 C34 1.506(3) . ?
C16 H16 0.9300 . ?
C16 C15 1.363(3) . ?
C26 H26 0.9300 . ?
C26 C27 1.364(3) . ?
C28 H28 0.9300 . ?
C28 C27 1.368(3) . ?
C30 H30 0.9800 . ?
C30 C32 1.534(3) . ?
C30 C31 1.527(3) . ?
C15 H15 0.9300 . ?
C27 H27 0.9300 . ?
C8 H8 0.9800 . ?
C8 C7 1.513(6) . ?
C8 C5 1.539(4) . ?
C8 C9 1.520(7) . ?
C7 H7A 0.9700 . ?
C7 H7B 0.9700 . ?
C7 C6 1.526(6) . ?
C11 H11A 0.9700 . ?
C11 H11B 0.9700 . ?
C11 C6 1.513(8) . ?
C11 C10 1.517(8) . ?
C5 H5A 0.9700 . ?
C5 H5B 0.9700 . ?
C20 H20A 0.9600 . ?
C20 H20B 0.9600 . ?
C20 H20C 0.9600 . ?
C32 H32A 0.9600 . ?
C32 H32B 0.9600 . ?
C32 H32C 0.9600 . ?
C23 H23A 0.9600 . ?
C23 H23B 0.9600 . ?
C23 H23C 0.9600 . ?
C35 H35A 0.9600 . ?
C35 H35B 0.9600 . ?
C35 H35C 0.9600 . ?
C22 H22A 0.9600 . ?
C22 H22B 0.9600 . ?
C22 H22C 0.9600 . ?
C6 H6 0.9800 . ?
C6 C3 1.532(4) . ?
C3 H3A 0.9700 . ?
C3 H3B 0.9700 . ?
C9 H9A 0.9700 . ?
C9 H9B 0.9700 . ?
C9 C10 1.511(7) . ?
C19 H19A 0.9600 . ?
C19 H19B 0.9600 . ?
C19 H19C 0.9600 . ?
C31 H31A 0.9600 . ?
C31 H31B 0.9600 . ?
C31 H31C 0.9600 . ?
C10 H10 0.9800 . ?
C10 C4 1.534(4) . ?
C34 H34A 0.9600 . ?
C34 H34B 0.9600 . ?
C34 H34C 0.9600 . ?
C4 H4A 0.9700 . ?
C4 H4B 0.9700 . ?
C3A H3AA 0.9700 . ?
C3A H3AB 0.9700 . ?
C3A C6A 1.534(11) . ?
C36 H36A 0.9700 . ?
C36 H36B 0.9700 . ?
C36 C40 1.558(7) . ?
C37 H37A 0.9700 . ?
C37 H37B 0.9700 . ?
C37 C38 1.548(8) . ?
C38 H38 0.9800 . ?
C38 C39 1.508(12) . ?
C38 C42 1.511(9) . ?
C39 H39A 0.9700 . ?
C39 H39B 0.9700 . ?
C39 C40 1.502(11) . ?
C40 H40 0.9800 . ?
C40 C41 1.505(9) . ?
C6A H6A 0.9800 . ?
C6A C41 1.508(14) . ?
C6A C42 1.538(12) . ?
C41 H41A 0.9700 . ?
C41 H41B 0.9700 . ?
C42 H42A 0.9700 . ?
C42 H42B 0.9700 . ?

loop_
_geom_torsion_atom_site_label_1
_geom_torsion_atom_site_label_2
_geom_torsion_atom_site_label_3
_geom_torsion_atom_site_label_4
_geom_torsion
_geom_torsion_site_symmetry_1
_geom_torsion_site_symmetry_2
_geom_torsion_site_symmetry_3
_geom_torsion_site_symmetry_4
_geom_torsion_publ_flag
N1 C1 C2 C5 -9.8(2) . . . . ?
N1 C1 C2 C3 113.58(16) . . . . ?
N1 C1 C2 C4 -131.44(18) . . . . ?
N1 C1 C2 C3A 172.4(3) . . . . ?
N1 C1 C2 C36 -63.7(2) . . . . ?
N1 C1 C2 C37 53.6(2) . . . . ?
N1 C12 C13 C18 -3.8(2) . . . . ?
N1 C12 C13 C14 177.77(13) . . . . ?
N1 C12 C17 C21 2.9(2) . . . . ?
N1 C12 C17 C16 -177.83(13) . . . . ?
N2 C1 C2 C5 171.82(15) . . . . ?
N2 C1 C2 C3 -64.79(17) . . . . ?
N2 C1 C2 C4 50.18(19) . . . . ?
N2 C1 C2 C3A -5.9(3) . . . . ?
N2 C1 C2 C36 117.9(2) . . . . ?
N2 C1 C2 C37 -124.8(2) . . . . ?
N2 C24 C25 C33 5.3(2) . . . . ?
N2 C24 C25 C26 -173.09(14) . . . . ?
N2 C24 C29 C28 173.90(15) . . . . ?
N2 C24 C29 C30 -3.4(2) . . . . ?
C1 N1 C12 C13 -96.82(17) . . . . ?
C1 N1 C12 C17 85.13(18) . . . . ?
C1 N2 C24 C25 -90.17(18) . . . . ?
C1 N2 C24 C29 96.21(17) . . . . ?
C1 C2 C5 C8 -179.6(2) . . . . ?
C1 C2 C3 C6 172.7(2) . . . . ?
C1 C2 C4 C10 -173.3(3) . . . . ?
C1 C2 C3A C6A 178.6(6) . . . . ?
C1 C2 C36 C40 179.5(4) . . . . ?
C1 C2 C37 C38 -179.4(4) . . . . ?
C12 N1 C1 N2 -173.26(13) . . . . ?
C12 N1 C1 C2 8.5(2) . . . . ?
C12 C13 C18 C20 -101.2(2) . . . . ?
C12 C13 C18 C19 135.7(2) . . . . ?
C12 C13 C14 C15 1.4(3) . . . . ?
C12 C17 C21 C23 -136.79(18) . . . . ?
C12 C17 C21 C22 101.3(2) . . . . ?
C12 C17 C16 C15 -1.3(3) . . . . ?
C2 C3A C6A C41 -57.2(9) . . . . ?
C2 C3A C6A C42 64.1(8) . . . . ?
C2 C36 C40 C39 -62.3(7) . . . . ?
C2 C36 C40 C41 58.5(7) . . . . ?
C2 C37 C38 C39 60.8(7) . . . . ?
C2 C37 C38 C42 -60.3(6) . . . . ?
C13 C12 C17 C21 -175.07(14) . . . . ?
C13 C12 C17 C16 4.2(2) . . . . ?
C13 C14 C15 C16 1.4(3) . . . . ?
C24 N2 C1 N1 2.4(2) . . . . ?
C24 N2 C1 C2 -179.16(13) . . . . ?
C24 C25 C33 C35 139.4(2) . . . . ?
C24 C25 C33 C34 -94.8(2) . . . . ?
C24 C25 C26 C27 -0.6(3) . . . . ?
C24 C29 C28 C27 -0.9(3) . . . . ?
C24 C29 C30 C32 78.7(2) . . . . ?
C24 C29 C30 C31 -155.5(2) . . . . ?
C17 C12 C13 C18 174.19(14) . . . . ?
C17 C12 C13 C14 -4.2(2) . . . . ?
C17 C16 C15 C14 -1.4(3) . . . . ?
C25 C24 C29 C28 0.3(2) . . . . ?
C25 C24 C29 C30 -177.00(15) . . . . ?
C25 C26 C27 C28 0.0(3) . . . . ?
C29 C24 C25 C33 178.80(15) . . . . ?
C29 C24 C25 C26 0.4(2) . . . . ?
C29 C28 C27 C26 0.7(3) . . . . ?
C18 C13 C14 C15 -177.04(18) . . . . ?
C21 C17 C16 C15 177.95(18) . . . . ?
C14 C13 C18 C20 77.2(2) . . . . ?
C14 C13 C18 C19 -45.9(3) . . . . ?
C33 C25 C26 C27 -179.00(18) . . . . ?
C16 C17 C21 C23 44.0(2) . . . . ?
C16 C17 C21 C22 -77.9(2) . . . . ?
C26 C25 C33 C35 -42.2(3) . . . . ?
C26 C25 C33 C34 83.6(3) . . . . ?
C28 C29 C30 C32 -98.5(2) . . . . ?
C28 C29 C30 C31 27.3(3) . . . . ?
C30 C29 C28 C27 176.41(19) . . . . ?
C8 C7 C6 C11 59.5(5) . . . . ?
C8 C7 C6 C3 -61.4(4) . . . . ?
C8 C9 C10 C11 -59.2(5) . . . . ?
C8 C9 C10 C4 61.0(4) . . . . ?
C7 C8 C5 C2 -60.4(4) . . . . ?
C7 C8 C9 C10 59.8(5) . . . . ?
C7 C6 C3 C2 60.1(3) . . . . ?
C11 C6 C3 C2 -60.5(4) . . . . ?
C11 C10 C4 C2 60.3(4) . . . . ?
C5 C2 C3 C6 -59.0(3) . . . . ?
C5 C2 C4 C10 59.4(3) . . . . ?
C5 C8 C7 C6 61.0(4) . . . . ?
C5 C8 C9 C10 -60.9(4) . . . . ?
C6 C11 C10 C9 59.9(6) . . . . ?
C6 C11 C10 C4 -60.4(5) . . . . ?
C3 C2 C5 C8 59.0(3) . . . . ?
C3 C2 C4 C10 -60.0(3) . . . . ?
C9 C8 C7 C6 -59.7(4) . . . . ?
C9 C8 C5 C2 60.9(4) . . . . ?
C9 C10 C4 C2 -60.2(4) . . . . ?
C10 C11 C6 C7 -60.0(5) . . . . ?
C10 C11 C6 C3 60.5(5) . . . . ?
C4 C2 C5 C8 -59.6(3) . . . . ?
C4 C2 C3 C6 59.7(3) . . . . ?
C3A C2 C36 C40 -53.7(5) . . . . ?
C3A C2 C37 C38 56.6(5) . . . . ?
C3A C6A C41 C40 59.4(10) . . . . ?
C3A C6A C42 C38 -63.4(8) . . . . ?
C36 C2 C3A C6A 52.2(7) . . . . ?
C36 C2 C37 C38 -57.0(5) . . . . ?
C36 C40 C41 C6A -59.3(9) . . . . ?
C37 C2 C3A C6A -58.3(7) . . . . ?
C37 C2 C36 C40 57.3(5) . . . . ?
C37 C38 C39 C40 -62.1(8) . . . . ?
C37 C38 C42 C6A 61.9(8) . . . . ?
C38 C39 C40 C36 62.2(8) . . . . ?
C38 C39 C40 C41 -58.2(9) . . . . ?
C39 C38 C42 C6A -57.7(9) . . . . ?
C39 C40 C41 C6A 60.6(9) . . . . ?
C41 C6A C42 C38 59.7(8) . . . . ?
C42 C38 C39 C40 57.4(9) . . . . ?
C42 C6A C41 C40 -61.3(9) . . . . ?

loop_
_exptl_oxdiff_crystal_face_indexfrac_h
_exptl_oxdiff_crystal_face_indexfrac_k
_exptl_oxdiff_crystal_face_indexfrac_l
_exptl_oxdiff_crystal_face_x
_exptl_oxdiff_crystal_face_y
_exptl_oxdiff_crystal_face_z
-0.7556 -0.2190 11.9531 0.2041 -0.3031 0.9308
1.0656 10.9274 -1.8007 0.4919 -0.7091 -0.5051
0.5959 -1.5107 -11.8135 -0.2846 0.4192 -0.8621
-1.0308 -10.9933 1.1424 -0.5069 0.7312 0.4565
-0.9074 4.4931 -10.2605 0.2460 0.1753 -0.9533
-6.2148 -0.3608 6.0415 0.7368 0.5057 0.4486
0.7817 -4.4853 10.3459 -0.2307 -0.1647 0.9590
6.2180 0.3532 -6.0255 -0.7375 -0.5062 -0.4471
